data_7224922
loop_
_publ_author_name
'Brancatelli, Giovanna'
'Gattuso, Giuseppe'
'Geremia, Silvano'
'Manganaro, Nadia'
'Notti, Anna'
'Pappalardo, Sebastiano'
'Parisi, Melchiorre F.'
'Pisagatti, Ilenia'

_publ_section_title
;
 Encapsulation of biogenic polyamines by carboxylcalix[5]arenes: when
 solid-state design beats recognition in solution
;
_journal_issue 26
_journal_name_full CrystEngComm
_journal_page_first 5012
_journal_paper_doi 10.1039/C6CE00468G
_journal_volume 18
_journal_year 2016
_chemical_formula_sum 'C89.9 H138.6 F6.6 N2 O9.2'
_chemical_formula_weight 1520.02
_space_group_IT_number 60
_symmetry_cell_setting orthorhombic
_symmetry_space_group_name_Hall '-P 2n 2c'
_symmetry_space_group_name_H-M 'P c a n'
_atom_sites_solution_hydrogens geom
_audit_block_doi 10.5517/cc1k2k9h
_audit_creation_date 2015-10-20T17:58:29-00:00
_audit_creation_method 'WinGX routine CIF_UPDATE'
_audit_update_record
;
2015-10-20 deposited with the CCDC.
2016-04-14 downloaded from the CCDC.
;
_cell_angle_alpha 90
_cell_angle_beta 90
_cell_angle_gamma 90
_cell_formula_units_Z 8
_cell_length_a 23.220(1)
_cell_length_b 24.47(2)
_cell_length_c 32.460(1)
_cell_measurement_reflns_used 16926
_cell_measurement_temperature 100(2)
_cell_measurement_theta_max 25
_cell_measurement_theta_min 1.191
_cell_volume 18444(15)
_computing_data_collection 'Elettra XRD1 Data Collection SW'
_computing_molecular_graphics Pymol
_computing_publication_material 'SHELXL-2013 (Sheldrick, 2013)'
_computing_structure_refinement 'SHELXL-2014/7 (Sheldrick, 2014)'
_computing_structure_solution 'SIR2011, updated version of SIR2008 (Burla et al., 2007)'
_diffrn_ambient_temperature 100(2)
_diffrn_measured_fraction_theta_full 0.995
_diffrn_measured_fraction_theta_max 0.995
_diffrn_measurement_device_type 'Dectris Pilatus 2M'
_diffrn_measurement_method 'CCD rotation images, thick slices'
_diffrn_radiation_monochromator Si111
_diffrn_radiation_source 'Elettra Synchrotron, Trieste (Italy)'
_diffrn_radiation_wavelength 0.7
_diffrn_reflns_av_unetI/netI 0.0417
_diffrn_reflns_Laue_measured_fraction_full 0.995
_diffrn_reflns_Laue_measured_fraction_max 0.995
_diffrn_reflns_number 16926
_diffrn_reflns_point_group_measured_fraction_full 0.995
_diffrn_reflns_point_group_measured_fraction_max 0.995
_diffrn_reflns_theta_full 24.835
_diffrn_reflns_theta_max 25
_diffrn_reflns_theta_min 1.191
_exptl_absorpt_coefficient_mu 0.074
_exptl_absorpt_correction_type none
_exptl_crystal_colour colorless
_exptl_crystal_density_diffrn 1.095
_exptl_crystal_description block
_exptl_crystal_F_000 6600
_exptl_crystal_size_max 0.12
_exptl_crystal_size_mid 0.07
_exptl_crystal_size_min 0.05
_refine_diff_density_max 0.699
_refine_diff_density_min -0.502
_refine_diff_density_rms 0.115
_refine_ls_extinction_coef 0.0022(4)
_refine_ls_extinction_expression Fc^*^=kFc[1+0.001xFc^2^\l^3^/sin(2\q)]^-1/4^
_refine_ls_extinction_method 'SHELXL-2014/7 (Sheldrick 2014'
_refine_ls_goodness_of_fit_ref 1.437
_refine_ls_hydrogen_treatment constr
_refine_ls_matrix_type full
_refine_ls_number_parameters 1046
_refine_ls_number_reflns 16926
_refine_ls_number_restraints 23
_refine_ls_restrained_S_all 1.441
_refine_ls_R_factor_all 0.1831
_refine_ls_R_factor_gt 0.1298
_refine_ls_shift/su_max 0.016
_refine_ls_shift/su_mean 0.001
_refine_ls_structure_factor_coef Fsqd
_refine_ls_weighting_details 'w=1/[\s^2^(Fo^2^)+(0.2000P)^2^] where P=(Fo^2^+2Fc^2^)/3'
_refine_ls_weighting_scheme calc
_refine_ls_wR_factor_gt 0.3666
_refine_ls_wR_factor_ref 0.4113
_reflns_Friedel_coverage 0
_reflns_number_gt 9565
_reflns_number_total 16926
_reflns_threshold_expression 'I > 2\s(I)'
_cod_data_source_file c6ce00468g2.cif
_cod_data_source_block for_sub
_cod_depositor_comments 'Adding full bibliography for 7224922--7224923.cif.'
_cod_original_cell_volume 18444(18)
_cod_original_formula_sum 'C89.90 H138.60 F6.60 N2 O9.20'
_cod_database_code 7224922
_shelx_estimated_absorpt_t_min 0.991
_shelx_estimated_absorpt_t_max 0.996

loop_
_symmetry_equiv_pos_as_xyz
'x, y, z'
'-x+1/2, -y+1/2, z+1/2'
'x, -y, -z+1/2'
'-x+1/2, y+1/2, -z'
'-x, -y, -z'
'x-1/2, y-1/2, -z-1/2'
'-x, y, z-1/2'
'x-1/2, -y-1/2, z'

loop_
_atom_site_label
_atom_site_type_symbol
_atom_site_fract_x
_atom_site_fract_y
_atom_site_fract_z
_atom_site_U_iso_or_equiv
_atom_site_adp_type
_atom_site_occupancy
_atom_site_site_symmetry_order
_atom_site_calc_flag
_atom_site_refinement_flags_posn
_atom_site_refinement_flags_adp
_atom_site_refinement_flags_occupancy
_atom_site_disorder_assembly
_atom_site_disorder_group
C1A C 0.4401(2) 0.3818(2) 0.22766(16) 0.0614(12) Uani 1 1 d . . . . .
C1B C 0.4759(2) 0.3672(2) 0.26054(15) 0.0605(12) Uani 1 1 d . . . . .
H1B H 0.5161 0.3637 0.2559 0.073 Uiso 1 1 calc R U . . .
C1C C 0.4542(2) 0.3577(2) 0.30003(15) 0.0583(12) Uani 1 1 d . . . . .
C1D C 0.3967(2) 0.36476(19) 0.30658(15) 0.0566(11) Uani 1 1 d . . . . .
C1E C 0.3583(2) 0.3794(2) 0.27550(16) 0.0596(12) Uani 1 1 d . . . . .
C1F C 0.3826(2) 0.3879(2) 0.23620(16) 0.0627(13) Uani 1 1 d . . . . .
H1F H 0.3577 0.3985 0.2144 0.075 Uiso 1 1 calc R U . . .
C1H C 0.3696(2) 0.4047(2) 0.37007(17) 0.0682(14) Uani 1 1 d . . . . .
H1H1 H 0.3464 0.432 0.355 0.082 Uiso 1 1 calc R U . . .
H1H2 H 0.4086 0.42 0.3743 0.082 Uiso 1 1 calc R U . . .
C1I C 0.3420(2) 0.3933(2) 0.41148(17) 0.0658(13) Uani 1 1 d . . . . .
C1N C 0.4638(2) 0.3904(2) 0.18388(17) 0.0715(14) Uani 1 1 d . . . . .
C1O C 0.4500(3) 0.4483(3) 0.1698(2) 0.0860(17) Uani 1 1 d . . . . .
H1O1 H 0.4683 0.4745 0.1885 0.129 Uiso 1 1 calc R U . . .
H1O2 H 0.4082 0.4538 0.1701 0.129 Uiso 1 1 calc R U . . .
H1O3 H 0.4647 0.4537 0.1418 0.129 Uiso 1 1 calc R U . . .
C1P C 0.4329(3) 0.3492(3) 0.15556(18) 0.0842(17) Uani 1 1 d . . . . .
H1P1 H 0.4498 0.3508 0.1279 0.126 Uiso 1 1 calc R U . . .
H1P2 H 0.3919 0.3583 0.154 0.126 Uiso 1 1 calc R U . . .
H1P3 H 0.4374 0.3122 0.1667 0.126 Uiso 1 1 calc R U . . .
C1Q C 0.5267(3) 0.3806(3) 0.18081(19) 0.0811(17) Uani 1 1 d . . . . .
H1Q1 H 0.547 0.4044 0.2002 0.122 Uiso 1 1 calc R U . . .
H1Q2 H 0.5397 0.3885 0.1527 0.122 Uiso 1 1 calc R U . . .
H1Q3 H 0.535 0.3423 0.1874 0.122 Uiso 1 1 calc R U . . .
C1Z C 0.2946(2) 0.3839(2) 0.28240(17) 0.0615(12) Uani 1 1 d . . . . .
H1Z1 H 0.2778 0.4075 0.2607 0.074 Uiso 1 1 calc R U . . .
H1Z2 H 0.2876 0.4018 0.3093 0.074 Uiso 1 1 calc R U . . .
C2A C 0.2419(2) 0.2451(2) 0.24390(15) 0.0593(12) Uani 1 1 d . . . . .
C2B C 0.2685(2) 0.2957(2) 0.24710(16) 0.0598(12) Uani 1 1 d . . . . .
H2B H 0.2906 0.3085 0.2244 0.072 Uiso 1 1 calc R U . . .
C2C C 0.26454(19) 0.32870(19) 0.28183(16) 0.0566(12) Uani 1 1 d . . . . .
C2D C 0.23209(19) 0.30968(19) 0.31506(16) 0.0562(12) Uani 1 1 d . . . . .
C2E C 0.20421(19) 0.2592(2) 0.31312(16) 0.0577(12) Uani 1 1 d . . . . .
C2F C 0.2105(2) 0.2276(2) 0.27786(16) 0.0603(12) Uani 1 1 d . . . . .
H2F H 0.1927 0.1926 0.2769 0.072 Uiso 1 1 calc R U . . .
C2H C 0.1802(2) 0.3760(2) 0.35494(18) 0.0673(14) Uani 1 1 d . . . . .
H2H1 H 0.1441 0.3551 0.351 0.081 Uiso 1 1 calc R U . . .
H2H2 H 0.182 0.4051 0.3338 0.081 Uiso 1 1 calc R U . . .
C2I C 0.1822(2) 0.4005(2) 0.39761(19) 0.0750(15) Uani 1 1 d . . . . .
H2I1 H 0.2189 0.4206 0.4009 0.09 Uiso 1 1 calc R U . . .
H2I2 H 0.1819 0.3705 0.4181 0.09 Uiso 1 1 calc R U . . .
C2L C 0.1321(3) 0.4396(3) 0.4071(2) 0.0859(18) Uani 1 1 d . . . . .
H2L1 H 0.1342 0.4708 0.3878 0.103 Uiso 1 1 calc R U . . .
H2L2 H 0.0955 0.4202 0.4017 0.103 Uiso 1 1 calc R U . . .
C2M C 0.1303(3) 0.4617(3) 0.4505(2) 0.0864(18) Uani 1 1 d . . . . .
H2M H 0.133 0.4295 0.4693 0.104 Uiso 1 1 calc R U . . .
C2N C 0.1789(3) 0.4975(3) 0.4606(2) 0.103(2) Uani 1 1 d . . . . .
H2N1 H 0.215 0.4795 0.453 0.154 Uiso 1 1 calc R U . . .
H2N2 H 0.1788 0.5052 0.4902 0.154 Uiso 1 1 calc R U . . .
H2N3 H 0.1752 0.5319 0.4453 0.154 Uiso 1 1 calc R U . . .
C2O C 0.0724(3) 0.4909(3) 0.4606(3) 0.108(2) Uani 1 1 d . . . . .
H2O1 H 0.075 0.5081 0.4877 0.162 Uiso 1 1 calc R U . . .
H2O2 H 0.0411 0.464 0.4606 0.162 Uiso 1 1 calc R U . . .
H2O3 H 0.0646 0.5188 0.4397 0.162 Uiso 1 1 calc R U . . .
C2P C 0.2456(3) 0.2115(2) 0.20449(18) 0.0727(15) Uani 1 1 d . . . . .
C2Q C 0.2242(4) 0.1529(3) 0.2101(2) 0.107(2) Uani 1 1 d . . . . .
H2Q1 H 0.2452 0.1356 0.2328 0.161 Uiso 1 1 calc R U . . .
H2Q2 H 0.2307 0.1323 0.1846 0.161 Uiso 1 1 calc R U . . .
H2Q3 H 0.1829 0.1534 0.2164 0.161 Uiso 1 1 calc R U . . .
C2R C 0.2113(3) 0.2404(3) 0.1705(2) 0.100(2) Uani 1 1 d . . . . .
H2R1 H 0.1715 0.2458 0.1797 0.151 Uiso 1 1 calc R U . . .
H2R2 H 0.2116 0.2179 0.1455 0.151 Uiso 1 1 calc R U . . .
H2R3 H 0.2289 0.276 0.1646 0.151 Uiso 1 1 calc R U . . .
C2S C 0.3083(3) 0.2071(3) 0.1898(2) 0.0872(18) Uani 1 1 d . . . . .
H2S1 H 0.3254 0.2437 0.1886 0.131 Uiso 1 1 calc R U . . .
H2S2 H 0.3092 0.1906 0.1623 0.131 Uiso 1 1 calc R U . . .
H2S3 H 0.3302 0.1844 0.209 0.131 Uiso 1 1 calc R U . . .
C2Z C 0.1668(2) 0.2394(2) 0.34873(18) 0.0701(14) Uani 1 1 d . . . . .
H2Z1 H 0.1262 0.2388 0.3395 0.084 Uiso 1 1 calc R U . . .
H2Z2 H 0.1697 0.2662 0.3715 0.084 Uiso 1 1 calc R U . . .
C3A C 0.1723(2) 0.0849(2) 0.36021(17) 0.0635(13) Uani 1 1 d . . . . .
C3B C 0.1587(2) 0.1361(2) 0.34768(17) 0.0626(13) Uani 1 1 d . . . . .
H3B H 0.1321 0.1402 0.3257 0.075 Uiso 1 1 calc R U . . .
C3C C 0.1821(2) 0.1830(2) 0.36553(17) 0.0640(13) Uani 1 1 d . . . . .
C3D C 0.2201(2) 0.1766(2) 0.39766(17) 0.0668(14) Uani 1 1 d . . . . .
C3E C 0.2378(2) 0.1244(3) 0.41075(16) 0.0681(14) Uani 1 1 d . . . . .
C3F C 0.2123(2) 0.0797(2) 0.39229(17) 0.0671(13) Uani 1 1 d . . . . .
H3F H 0.2222 0.0442 0.4017 0.081 Uiso 1 1 calc R U . . .
C3I C 0.1943(3) 0.2282(3) 0.4815(2) 0.0857(18) Uani 1 1 d . . . . .
H3I1 H 0.2308 0.2156 0.4942 0.103 Uiso 1 1 calc R U . . .
H3I2 H 0.1715 0.1952 0.4747 0.103 Uiso 1 1 calc R U . . .
C3L C 0.1622(3) 0.2594(3) 0.51291(19) 0.0878(19) Uani 1 1 d D . . . .
H3L1 H 0.1274 0.2739 0.4992 0.105 Uiso 0.75 1 calc R U P A 1
H3L2 H 0.1864 0.2913 0.5202 0.105 Uiso 0.75 1 calc R U P A 1
H3L3 H 0.1652 0.2975 0.5028 0.105 Uiso 0.25 1 calc R U P B 2
H3L4 H 0.1881 0.2577 0.5372 0.105 Uiso 0.25 1 calc R U P B 2
C3MA C 0.1429(3) 0.2346(3) 0.5524(2) 0.072(2) Uani 0.75 1 d D . P C 1
H3MA H 0.1219 0.2 0.5458 0.087 Uiso 0.75 1 calc R U P C 1
C3NA C 0.1944(4) 0.2202(4) 0.5791(2) 0.080(2) Uani 0.75 1 d D . P C 1
H3N1 H 0.2172 0.2532 0.5844 0.119 Uiso 0.75 1 calc R U P C 1
H3N2 H 0.2183 0.1931 0.5649 0.119 Uiso 0.75 1 calc R U P C 1
H3N3 H 0.181 0.205 0.6053 0.119 Uiso 0.75 1 calc R U P C 1
C3OA C 0.1019(10) 0.2719(9) 0.5752(6) 0.151(8) Uani 0.75 1 d D . P C 1
H3O1 H 0.1237 0.3013 0.5885 0.226 Uiso 0.75 1 calc R U P C 1
H3O2 H 0.0811 0.2509 0.5962 0.226 Uiso 0.75 1 calc R U P C 1
H3O3 H 0.0742 0.2877 0.5557 0.226 Uiso 0.75 1 calc R U P C 1
C3MB C 0.1022(11) 0.2578(14) 0.5323(8) 0.27(4) Uiso 0.25 1 d D . P C 2
H3MB H 0.0792 0.2247 0.525 0.324 Uiso 0.25 1 calc R U P C 2
C3NB C 0.0827(11) 0.3103(11) 0.5101(8) 0.089(7) Uiso 0.25 1 d D . P C 2
H3N4 H 0.043 0.3188 0.5178 0.134 Uiso 0.25 1 calc R U P C 2
H3N5 H 0.1079 0.3406 0.5181 0.134 Uiso 0.25 1 calc R U P C 2
H3N6 H 0.085 0.3048 0.4802 0.134 Uiso 0.25 1 calc R U P C 2
C3OB C 0.1044(9) 0.2698(9) 0.5787(6) 0.034(5) Uiso 0.25 1 d D . P C 2
H3O4 H 0.0653 0.2685 0.5901 0.051 Uiso 0.25 1 calc R U P C 2
H3O5 H 0.1284 0.2423 0.5924 0.051 Uiso 0.25 1 calc R U P C 2
H3O6 H 0.1208 0.3062 0.5832 0.051 Uiso 0.25 1 calc R U P C 2
C3P C 0.1426(2) 0.0326(2) 0.34287(18) 0.0678(14) Uani 1 1 d . . . . .
C3Q C 0.1859(3) -0.0112(3) 0.3332(3) 0.103(2) Uani 1 1 d . . . . .
H3Q1 H 0.2061 -0.0218 0.3585 0.154 Uiso 1 1 calc R U . . .
H3Q2 H 0.2138 0.0027 0.3131 0.154 Uiso 1 1 calc R U . . .
H3Q3 H 0.1661 -0.0431 0.3217 0.154 Uiso 1 1 calc R U . . .
C3R C 0.1107(4) 0.0450(3) 0.3032(2) 0.105(2) Uani 1 1 d . . . . .
H3R1 H 0.1378 0.0588 0.2826 0.158 Uiso 1 1 calc R U . . .
H3R2 H 0.081 0.0726 0.3085 0.158 Uiso 1 1 calc R U . . .
H3R3 H 0.0924 0.0115 0.2929 0.158 Uiso 1 1 calc R U . . .
C3H C 0.2080(3) 0.2544(3) 0.44454(19) 0.0817(17) Uani 1 1 d . . . . .
H3H1 H 0.2276 0.2893 0.4511 0.098 Uiso 1 1 calc R U . . .
H3H2 H 0.1718 0.2634 0.43 0.098 Uiso 1 1 calc R U . . .
C3S C 0.1005(3) 0.0123(3) 0.3757(2) 0.106(2) Uani 1 1 d . . . . .
H3S1 H 0.085 -0.0234 0.3674 0.159 Uiso 1 1 calc R U . . .
H3S2 H 0.0688 0.0385 0.3785 0.159 Uiso 1 1 calc R U . . .
H3S3 H 0.1206 0.0086 0.4021 0.159 Uiso 1 1 calc R U . . .
C3Z C 0.2820(3) 0.1168(3) 0.44378(18) 0.0807(17) Uani 1 1 d . . . . .
H3Z1 H 0.2679 0.0887 0.4632 0.097 Uiso 1 1 calc R U . . .
H3Z2 H 0.2856 0.1515 0.4593 0.097 Uiso 1 1 calc R U . . .
C4A C 0.4043(3) 0.0298(2) 0.39889(19) 0.0796(17) Uani 1 1 d . . . . .
C4B C 0.3506(3) 0.0473(3) 0.41386(18) 0.0764(16) Uani 1 1 d . . . . .
H4B H 0.3192 0.0224 0.4138 0.092 Uiso 1 1 calc R U . . .
C4C C 0.3421(3) 0.1000(3) 0.42876(16) 0.0732(15) Uani 1 1 d . . . . .
C4D C 0.3881(3) 0.1361(3) 0.42985(16) 0.0713(15) Uani 1 1 d . . . . .
C4E C 0.4424(3) 0.1194(3) 0.41417(18) 0.0767(17) Uani 1 1 d . . . . .
C4F C 0.4492(3) 0.0685(3) 0.39954(18) 0.0790(16) Uani 1 1 d . . . . .
H4F H 0.4858 0.0582 0.3892 0.095 Uiso 1 1 calc R U . . .
C4P C 0.4133(3) -0.0299(3) 0.3848(2) 0.0918(19) Uani 1 1 d . . . . .
C4Q C 0.4670(4) -0.0350(3) 0.3595(3) 0.117(3) Uani 1 1 d . . . . .
H4Q1 H 0.4612 -0.0172 0.3328 0.176 Uiso 1 1 calc R U . . .
H4Q2 H 0.4758 -0.0738 0.3552 0.176 Uiso 1 1 calc R U . . .
H4Q3 H 0.499 -0.0174 0.374 0.176 Uiso 1 1 calc R U . . .
C4R C 0.4175(5) -0.0645(3) 0.4237(3) 0.130(3) Uani 1 1 d . . . . .
H4R1 H 0.4502 -0.0521 0.4403 0.195 Uiso 1 1 calc R U . . .
H4R2 H 0.4232 -0.1029 0.4161 0.195 Uiso 1 1 calc R U . . .
H4R3 H 0.3819 -0.0609 0.4397 0.195 Uiso 1 1 calc R U . . .
C4HA C 0.3978(5) 0.2102(5) 0.4842(3) 0.064(3) Uiso 0.5 1 d D . P D 1
H4H1 H 0.4357 0.1946 0.4917 0.077 Uiso 0.5 1 calc R U P D 1
H4H2 H 0.4024 0.2503 0.482 0.077 Uiso 0.5 1 calc R U P D 1
C4IA C 0.3558(5) 0.1979(5) 0.5179(3) 0.078(3) Uiso 0.5 1 d D . P D 1
H4I1 H 0.3547 0.1579 0.5224 0.094 Uiso 0.5 1 calc R U P D 1
H4I2 H 0.3169 0.2097 0.5091 0.094 Uiso 0.5 1 calc R U P D 1
C4LA C 0.3710(5) 0.2261(5) 0.5582(3) 0.076(3) Uiso 0.5 1 d D . P D 1
H4L1 H 0.3404 0.2179 0.5785 0.091 Uiso 0.5 1 calc R U P D 1
H4L2 H 0.3708 0.2661 0.5535 0.091 Uiso 0.5 1 calc R U P D 1
C4MA C 0.4289(5) 0.2104(4) 0.5771(3) 0.060(3) Uiso 0.5 1 d D . P D 1
H4MA H 0.4579 0.2246 0.557 0.072 Uiso 0.5 1 calc R U P D 1
C4NA C 0.4403(9) 0.1503(6) 0.5787(6) 0.121(5) Uiso 0.5 1 d D . P D 1
H4N1 H 0.4312 0.1339 0.5519 0.181 Uiso 0.5 1 calc R U P D 1
H4N2 H 0.481 0.1441 0.5852 0.181 Uiso 0.5 1 calc R U P D 1
H4N3 H 0.4163 0.1336 0.6001 0.181 Uiso 0.5 1 calc R U P D 1
C4OA C 0.4408(6) 0.2421(6) 0.6162(4) 0.077(3) Uiso 0.5 1 d D . P D 1
H4O1 H 0.4319 0.2808 0.6118 0.116 Uiso 0.5 1 calc R U P D 1
H4O2 H 0.4168 0.2278 0.6386 0.116 Uiso 0.5 1 calc R U P D 1
H4O3 H 0.4815 0.2382 0.6237 0.116 Uiso 0.5 1 calc R U P D 1
C4HB C 0.4073(8) 0.1778(8) 0.4863(4) 0.118(5) Uiso 0.5 1 d D . P D 2
H4H3 H 0.3902 0.1452 0.4997 0.142 Uiso 0.5 1 calc R U P D 2
H4H4 H 0.4497 0.1737 0.485 0.142 Uiso 0.5 1 calc R U P D 2
C4IB C 0.3902(14) 0.2286(10) 0.5070(8) 0.189(10) Uiso 0.5 1 d D . P D 2
H4I3 H 0.3485 0.2279 0.5131 0.227 Uiso 0.5 1 calc R U P D 2
H4I4 H 0.398 0.2602 0.4888 0.227 Uiso 0.5 1 calc R U P D 2
C4LB C 0.4242(13) 0.2347(11) 0.5470(8) 0.176(9) Uiso 0.5 1 d D . P D 2
H4L3 H 0.4161 0.2714 0.5585 0.211 Uiso 0.5 1 calc R U P D 2
H4L4 H 0.4657 0.2335 0.5401 0.211 Uiso 0.5 1 calc R U P D 2
C4MB C 0.4128(14) 0.1925(14) 0.5808(7) 0.226(17) Uiso 0.5 1 d D . P D 2
H4MB H 0.4249 0.1544 0.5737 0.271 Uiso 0.5 1 calc R U P D 2
C4NB C 0.4392(8) 0.2149(8) 0.6216(5) 0.107(5) Uiso 0.5 1 d D . P D 2
H4N4 H 0.4325 0.1887 0.6438 0.16 Uiso 0.5 1 calc R U P D 2
H4N5 H 0.4807 0.2204 0.618 0.16 Uiso 0.5 1 calc R U P D 2
H4N6 H 0.4209 0.2498 0.6285 0.16 Uiso 0.5 1 calc R U P D 2
C4OB C 0.3469(14) 0.2014(18) 0.5823(11) 0.251(16) Uiso 0.5 1 d D . P D 2
H4O4 H 0.33 0.1771 0.6031 0.376 Uiso 0.5 1 calc R U P D 2
H4O5 H 0.3387 0.2394 0.5896 0.376 Uiso 0.5 1 calc R U P D 2
H4O6 H 0.3303 0.1932 0.5553 0.376 Uiso 0.5 1 calc R U P D 2
C4S C 0.3618(3) -0.0510(4) 0.3610(3) 0.110(2) Uani 1 1 d . . . . .
H4S1 H 0.3278 -0.0513 0.3789 0.164 Uiso 1 1 calc R U . . .
H4S2 H 0.3696 -0.0882 0.3513 0.164 Uiso 1 1 calc R U . . .
H4S3 H 0.3546 -0.0271 0.3373 0.164 Uiso 1 1 calc R U . . .
C4Z C 0.4940(3) 0.1594(3) 0.41306(18) 0.0773(16) Uani 1 1 d . . . . .
H4Z1 H 0.4896 0.186 0.4358 0.093 Uiso 1 1 calc R U . . .
H4Z2 H 0.5298 0.1385 0.4182 0.093 Uiso 1 1 calc R U . . .
C5A C 0.51877(19) 0.1901(2) 0.29864(15) 0.0597(12) Uani 1 1 d . . . . .
C5B C 0.5124(2) 0.1632(2) 0.33623(18) 0.0664(14) Uani 1 1 d . . . . .
H5B H 0.5161 0.1245 0.3368 0.08 Uiso 1 1 calc R U . . .
C5C C 0.5007(2) 0.1905(2) 0.37326(16) 0.0623(13) Uani 1 1 d . . . . .
C5D C 0.49659(19) 0.2468(2) 0.37164(15) 0.0596(12) Uani 1 1 d . . . . .
C5E C 0.5006(2) 0.2760(2) 0.33461(15) 0.0580(12) Uani 1 1 d . . . . .
C5F C 0.5115(2) 0.2466(2) 0.29910(15) 0.0575(12) Uani 1 1 d . . . . .
H5F H 0.5143 0.2659 0.2738 0.069 Uiso 1 1 calc R U . . .
C5H C 0.5405(2) 0.2947(3) 0.42706(17) 0.0733(15) Uani 1 1 d . . . . .
H5H1 H 0.5586 0.3226 0.4092 0.088 Uiso 1 1 calc R U . . .
H5H2 H 0.5679 0.2639 0.4302 0.088 Uiso 1 1 calc R U . . .
C5I C 0.5276(3) 0.3185(3) 0.4677(2) 0.0889(19) Uani 1 1 d . . . . .
H5I1 H 0.5641 0.3287 0.4813 0.107 Uiso 1 1 calc R U . . .
H5I2 H 0.5084 0.2906 0.4849 0.107 Uiso 1 1 calc R U . . .
C5L C 0.4901(3) 0.3674(3) 0.4650(2) 0.099(2) Uani 1 1 d . . . . .
H5L1 H 0.4515 0.3555 0.4556 0.119 Uiso 1 1 calc R U . . .
H5L2 H 0.5059 0.392 0.4436 0.119 Uiso 1 1 calc R U . . .
C5M C 0.4827(4) 0.4008(4) 0.5055(3) 0.126(3) Uani 1 1 d . . . . .
H5M H 0.5213 0.418 0.5101 0.151 Uiso 1 1 calc R U . . .
C5N C 0.4713(8) 0.3734(6) 0.5420(4) 0.202(7) Uani 1 1 d . . . . .
H5N1 H 0.4583 0.3996 0.5629 0.302 Uiso 1 1 calc R U . . .
H5N2 H 0.5063 0.3551 0.5516 0.302 Uiso 1 1 calc R U . . .
H5N3 H 0.441 0.3462 0.5373 0.302 Uiso 1 1 calc R U . . .
C5O C 0.4420(4) 0.4497(4) 0.4969(3) 0.135(3) Uani 1 1 d . . . . .
H5O1 H 0.4027 0.4362 0.4925 0.202 Uiso 1 1 calc R U . . .
H5O2 H 0.4551 0.4691 0.4722 0.202 Uiso 1 1 calc R U . . .
H5O3 H 0.4424 0.4746 0.5205 0.202 Uiso 1 1 calc R U . . .
C5Z C 0.4935(2) 0.3375(2) 0.33400(15) 0.0608(12) Uani 1 1 d . . . . .
H5Z1 H 0.4778 0.3495 0.3609 0.073 Uiso 1 1 calc R U . . .
H5Z2 H 0.5319 0.3546 0.3306 0.073 Uiso 1 1 calc R U . . .
C6B C 0.3566(2) 0.2250(2) 0.33378(15) 0.0589(12) Uani 1 1 d . . . . .
H6B1 H 0.3987 0.2233 0.3293 0.071 Uiso 1 1 calc R U . . .
H6B2 H 0.3397 0.2476 0.3116 0.071 Uiso 1 1 calc R U . . .
C6C C 0.3320(2) 0.1677(2) 0.33125(16) 0.0634(13) Uani 1 1 d . . . . .
H6C1 H 0.3387 0.1486 0.3577 0.076 Uiso 1 1 calc R U . . .
H6C2 H 0.2899 0.1699 0.3267 0.076 Uiso 1 1 calc R U . . .
C6D C 0.3593(2) 0.1356(2) 0.29685(18) 0.0705(14) Uani 1 1 d . . . . .
H6D1 H 0.3609 0.1585 0.2717 0.085 Uiso 1 1 calc R U . . .
H6D2 H 0.3992 0.1259 0.3046 0.085 Uiso 1 1 calc R U . . .
C6F C 0.3599(3) 0.0475(3) 0.2646(2) 0.0818(17) Uani 1 1 d . . . . .
H6F1 H 0.392 0.0336 0.2817 0.098 Uiso 1 1 calc R U . . .
H6F2 H 0.3768 0.0663 0.2404 0.098 Uiso 1 1 calc R U . . .
C6G C 0.3239(4) 0 0.25 0.082(2) Uani 1 2 d S T P . .
H6G1 H 0.2988 -0.0123 0.2728 0.099 Uiso 0.5 1 calc R U P . .
H6G2 H 0.2988 0.0123 0.2272 0.099 Uiso 0.5 1 calc R U P . .
C5P C 0.5334(2) 0.1608(2) 0.25850(18) 0.0695(14) Uani 1 1 d . . . . .
C5Q C 0.5360(3) 0.0985(3) 0.2635(2) 0.0869(18) Uani 1 1 d . . . . .
H5Q1 H 0.4984 0.0849 0.2725 0.13 Uiso 1 1 calc R U . . .
H5Q2 H 0.5652 0.0891 0.2841 0.13 Uiso 1 1 calc R U . . .
H5Q3 H 0.5461 0.0817 0.2371 0.13 Uiso 1 1 calc R U . . .
C5R C 0.4883(3) 0.1744(3) 0.22518(18) 0.0813(17) Uani 1 1 d . . . . .
H5R1 H 0.499 0.1565 0.1993 0.122 Uiso 1 1 calc R U . . .
H5R2 H 0.487 0.2141 0.221 0.122 Uiso 1 1 calc R U . . .
H5R3 H 0.4504 0.1614 0.2341 0.122 Uiso 1 1 calc R U . . .
C5S C 0.5922(3) 0.1812(3) 0.2428(2) 0.0822(17) Uani 1 1 d . . . . .
H5S1 H 0.6008 0.1641 0.2162 0.123 Uiso 1 1 calc R U . . .
H5S2 H 0.6222 0.1715 0.2627 0.123 Uiso 1 1 calc R U . . .
H5S3 H 0.591 0.221 0.2395 0.123 Uiso 1 1 calc R U . . .
N6A N 0.3450(2) 0.25124(19) 0.37400(14) 0.0705(12) Uani 1 1 d . . . . .
H6A1 H 0.3064 0.2509 0.379 0.106 Uiso 1 1 calc R U . . .
H6A2 H 0.3577 0.2864 0.3734 0.106 Uiso 1 1 calc R U . . .
H6A3 H 0.3636 0.2326 0.3943 0.106 Uiso 1 1 calc R U . . .
N6E N 0.3270(2) 0.0861(2) 0.28814(15) 0.0793(14) Uani 1 1 d . . . . .
H6E H 0.2914 0.0804 0.2964 0.095 Uiso 1 1 calc R U . . .
O1G O 0.37361(14) 0.35589(14) 0.34630(10) 0.0613(9) Uani 1 1 d . . . . .
O1L O 0.34163(16) 0.34462(17) 0.42371(12) 0.0720(10) Uani 1 1 d . . . . .
O1M O 0.32433(17) 0.43361(17) 0.43060(13) 0.0802(11) Uani 1 1 d . . . . .
O2G O 0.22951(14) 0.34027(14) 0.35146(11) 0.0618(9) Uani 1 1 d . . . . .
O3G O 0.24583(16) 0.22228(16) 0.41586(11) 0.0737(11) Uani 1 1 d . . . . .
O4G O 0.3806(2) 0.1883(2) 0.44283(12) 0.0888(13) Uani 1 1 d D . . . .
O5G O 0.48736(14) 0.27522(16) 0.40828(10) 0.0673(10) Uani 1 1 d . . . . .
F1SO F 0.19124(19) 0.02661(16) 0.50866(12) 0.0724(11) Uani 0.75 1 d . . P . .
F2SO F 0.1421(2) 0.10031(19) 0.50278(14) 0.0930(15) Uani 0.75 1 d . . P . .
F3SO F 0.2223(2) 0.10032(17) 0.53621(14) 0.0833(13) Uani 0.75 1 d . . P . .
O1SO O 0.1763(2) 0.03141(19) 0.59628(14) 0.0671(12) Uani 0.75 1 d . . P . .
H1SO H 0.1789 -0.0016 0.5893 0.101 Uiso 0.75 1 calc R U P . .
C1SO C 0.1738(3) 0.0712(3) 0.5286(2) 0.0676(18) Uani 0.75 1 d . . P . .
C2SO C 0.1424(3) 0.0595(3) 0.5677(2) 0.0629(17) Uani 0.75 1 d . . P . .
H2S4 H 0.1294 0.0944 0.58 0.076 Uiso 0.75 1 calc R U P . .
H2S5 H 0.1077 0.0375 0.5614 0.076 Uiso 0.75 1 calc R U P . .
F4SO F 0.2089(4) 0.5060(3) 0.3296(3) 0.153(3) Uani 0.7 1 d . . P . .
F5SO F 0.1335(2) 0.5547(3) 0.3306(2) 0.131(2) Uani 0.7 1 d . . P . .
F6SO F 0.1918(3) 0.5700(4) 0.2832(3) 0.155(3) Uani 0.7 1 d . . P . .
O2SO O 0.2811(2) 0.5932(3) 0.3425(2) 0.0853(17) Uani 0.7 1 d . . P . .
H2SO H 0.2916 0.5613 0.3366 0.128 Uiso 0.7 1 calc R U P . .
C3SO C 0.1889(5) 0.5568(5) 0.3231(4) 0.106(4) Uani 0.7 1 d . . P . .
C4SO C 0.2208(4) 0.5939(4) 0.3489(4) 0.102(3) Uani 0.7 1 d . . P . .
H4S4 H 0.2065 0.6314 0.344 0.122 Uiso 0.7 1 calc R U P . .
H4S5 H 0.213 0.5847 0.3781 0.122 Uiso 0.7 1 calc R U P . .
F7SO F 0.3325(3) 0.3956(4) 0.5711(2) 0.154(3) Uani 0.75 1 d . . P . .
F8SO F 0.2531(3) 0.3573(2) 0.57931(15) 0.1020(16) Uani 0.75 1 d . . P . .
F9SO F 0.2547(2) 0.44237(19) 0.56778(16) 0.1003(16) Uani 0.75 1 d . . P . .
O3SO O 0.3030(3) 0.33733(19) 0.50179(16) 0.0791(15) Uani 0.75 1 d . . P . .
H3SO H 0.3385 0.3402 0.5061 0.119 Uiso 0.75 1 calc R U P . .
C5SO C 0.2765(3) 0.3946(3) 0.5572(3) 0.074(2) Uani 0.75 1 d . . P . .
C6SO C 0.2752(4) 0.3863(3) 0.5136(3) 0.084(2) Uani 0.75 1 d . . P . .
H6S1 H 0.2346 0.3853 0.5042 0.1 Uiso 0.75 1 calc R U P . .
H6S2 H 0.2942 0.4176 0.4998 0.1 Uiso 0.75 1 calc R U P . .

loop_
_atom_site_aniso_label
_atom_site_aniso_U_11
_atom_site_aniso_U_22
_atom_site_aniso_U_33
_atom_site_aniso_U_23
_atom_site_aniso_U_13
_atom_site_aniso_U_12
C1A 0.057(3) 0.059(3) 0.068(3) 0.006(2) -0.006(2) -0.011(2)
C1B 0.046(3) 0.066(3) 0.069(3) 0.001(2) -0.003(2) -0.009(2)
C1C 0.051(3) 0.059(3) 0.065(3) -0.002(2) -0.008(2) -0.006(2)
C1D 0.054(3) 0.053(3) 0.063(3) 0.000(2) -0.001(2) -0.003(2)
C1E 0.052(3) 0.054(3) 0.073(3) 0.002(2) -0.006(2) -0.006(2)
C1F 0.051(3) 0.064(3) 0.072(3) 0.013(2) -0.010(2) -0.008(2)
C1H 0.063(3) 0.065(3) 0.076(3) -0.014(3) -0.002(3) 0.001(2)
C1I 0.055(3) 0.069(4) 0.074(3) -0.012(3) -0.008(2) -0.002(2)
C1N 0.068(3) 0.083(4) 0.064(3) 0.011(3) -0.001(3) -0.018(3)
C1O 0.079(4) 0.089(4) 0.090(4) 0.025(3) 0.006(3) -0.009(3)
C1P 0.081(4) 0.104(5) 0.067(4) 0.001(3) -0.005(3) -0.018(4)
C1Q 0.063(3) 0.104(4) 0.076(4) 0.022(3) 0.006(3) -0.012(3)
C1Z 0.050(3) 0.060(3) 0.074(3) 0.001(2) -0.005(2) 0.002(2)
C2A 0.047(3) 0.067(3) 0.064(3) 0.000(2) -0.003(2) 0.003(2)
C2B 0.045(3) 0.062(3) 0.072(3) 0.002(2) -0.003(2) 0.005(2)
C2C 0.039(2) 0.057(3) 0.074(3) -0.003(2) -0.008(2) 0.001(2)
C2D 0.038(2) 0.058(3) 0.073(3) -0.003(2) -0.004(2) 0.004(2)
C2E 0.038(2) 0.059(3) 0.077(3) -0.007(2) 0.001(2) 0.001(2)
C2F 0.046(3) 0.055(3) 0.080(3) -0.008(2) -0.005(2) -0.001(2)
C2H 0.045(3) 0.065(3) 0.092(4) -0.016(3) 0.000(2) 0.003(2)
C2I 0.054(3) 0.075(3) 0.096(4) -0.014(3) 0.000(3) 0.007(3)
C2L 0.059(3) 0.086(4) 0.113(5) -0.022(4) -0.004(3) 0.005(3)
C2M 0.079(4) 0.077(4) 0.102(5) -0.024(3) -0.002(3) 0.017(3)
C2N 0.077(4) 0.105(5) 0.125(6) -0.033(4) 0.006(4) -0.003(4)
C2O 0.076(4) 0.114(6) 0.134(6) -0.027(5) -0.006(4) 0.011(4)
C2P 0.073(4) 0.071(3) 0.075(4) -0.007(3) -0.009(3) -0.002(3)
C2Q 0.139(7) 0.084(4) 0.100(5) -0.030(4) 0.018(5) -0.028(4)
C2R 0.096(5) 0.126(6) 0.079(4) -0.013(4) -0.020(4) 0.026(4)
C2S 0.076(4) 0.099(4) 0.087(4) -0.013(3) 0.008(3) 0.019(3)
C2Z 0.052(3) 0.066(3) 0.092(4) -0.015(3) 0.014(3) -0.007(2)
C3A 0.044(3) 0.071(3) 0.075(3) -0.013(3) 0.008(2) -0.008(2)
C3B 0.050(3) 0.065(3) 0.073(3) -0.009(3) 0.013(2) -0.009(2)
C3C 0.052(3) 0.071(3) 0.070(3) -0.014(3) 0.017(2) -0.008(2)
C3D 0.065(3) 0.067(3) 0.068(3) -0.009(3) 0.027(3) -0.021(3)
C3E 0.056(3) 0.092(4) 0.056(3) -0.008(3) 0.015(2) -0.018(3)
C3F 0.058(3) 0.066(3) 0.077(3) -0.001(3) 0.009(3) -0.007(2)
C3I 0.082(4) 0.092(4) 0.083(4) -0.019(4) 0.018(3) -0.011(3)
C3L 0.096(5) 0.083(4) 0.084(4) -0.020(3) 0.017(3) -0.022(3)
C3MA 0.087(5) 0.069(4) 0.061(4) -0.013(3) 0.008(4) -0.018(4)
C3NA 0.086(5) 0.088(5) 0.065(5) -0.012(4) 0.002(4) -0.003(4)
C3OA 0.177(16) 0.161(13) 0.114(11) -0.005(8) 0.065(10) 0.017(10)
C3P 0.053(3) 0.061(3) 0.090(4) -0.013(3) 0.002(3) 0.000(2)
C3Q 0.070(4) 0.093(5) 0.145(6) -0.042(4) -0.006(4) 0.010(3)
C3R 0.118(6) 0.079(4) 0.119(6) -0.024(4) -0.040(5) -0.004(4)
C3H 0.075(4) 0.088(4) 0.083(4) -0.014(3) 0.003(3) -0.007(3)
C3S 0.087(5) 0.100(5) 0.130(6) -0.029(4) 0.022(4) -0.043(4)
C3Z 0.083(4) 0.095(4) 0.065(3) 0.004(3) 0.014(3) -0.027(3)
C4A 0.087(4) 0.072(4) 0.079(4) 0.017(3) -0.020(3) -0.017(3)
C4B 0.063(3) 0.089(4) 0.077(4) 0.026(3) -0.003(3) -0.019(3)
C4C 0.078(4) 0.088(4) 0.054(3) 0.014(3) -0.006(3) -0.021(3)
C4D 0.067(4) 0.090(4) 0.057(3) 0.018(3) -0.012(3) -0.023(3)
C4E 0.083(4) 0.079(4) 0.068(3) 0.025(3) -0.030(3) -0.020(3)
C4F 0.068(3) 0.091(4) 0.078(4) 0.024(3) -0.017(3) -0.012(3)
C4P 0.083(4) 0.086(4) 0.106(5) 0.009(4) -0.008(4) -0.009(3)
C4Q 0.086(5) 0.091(5) 0.174(8) -0.005(5) 0.003(5) 0.007(4)
C4R 0.167(9) 0.083(5) 0.141(7) 0.029(5) -0.018(6) -0.013(5)
C4S 0.083(5) 0.127(6) 0.118(6) -0.032(5) 0.006(4) -0.021(4)
C4Z 0.064(3) 0.094(4) 0.074(4) 0.020(3) -0.022(3) -0.018(3)
C5A 0.038(2) 0.077(3) 0.065(3) -0.002(3) -0.002(2) -0.007(2)
C5B 0.041(3) 0.067(3) 0.091(4) 0.011(3) -0.014(2) -0.004(2)
C5C 0.045(3) 0.079(4) 0.063(3) 0.003(3) -0.010(2) -0.011(2)
C5D 0.039(2) 0.082(4) 0.058(3) 0.001(3) -0.006(2) -0.009(2)
C5E 0.042(2) 0.075(3) 0.058(3) 0.003(2) -0.004(2) -0.004(2)
C5F 0.044(2) 0.069(3) 0.060(3) 0.002(2) -0.001(2) -0.007(2)
C5H 0.044(3) 0.098(4) 0.077(4) -0.012(3) -0.010(2) -0.013(3)
C5I 0.078(4) 0.090(4) 0.099(5) -0.011(3) -0.035(3) -0.008(3)
C5L 0.072(4) 0.097(5) 0.129(6) -0.004(4) -0.037(4) -0.015(4)
C5M 0.108(6) 0.111(6) 0.158(8) -0.061(6) -0.050(6) 0.031(5)
C5N 0.307(19) 0.186(11) 0.111(8) -0.015(8) -0.010(9) 0.151(13)
C5O 0.115(7) 0.104(6) 0.185(9) -0.041(6) -0.037(6) 0.015(5)
C5Z 0.053(3) 0.070(3) 0.059(3) 0.000(2) -0.004(2) -0.002(2)
C6B 0.040(2) 0.068(3) 0.068(3) 0.006(2) -0.004(2) -0.003(2)
C6C 0.060(3) 0.072(3) 0.059(3) 0.003(2) 0.003(2) -0.002(2)
C6D 0.051(3) 0.076(3) 0.085(4) -0.007(3) 0.009(3) -0.004(3)
C6F 0.063(3) 0.099(4) 0.084(4) -0.016(3) 0.005(3) 0.006(3)
C6G 0.056(5) 0.107(7) 0.083(5) -0.021(5) 0 0
C5P 0.051(3) 0.073(3) 0.084(4) -0.008(3) 0.003(3) -0.005(2)
C5Q 0.083(4) 0.081(4) 0.096(4) -0.015(3) 0.016(3) -0.007(3)
C5R 0.065(3) 0.107(4) 0.072(4) -0.013(3) 0.009(3) -0.021(3)
C5S 0.061(3) 0.100(4) 0.085(4) -0.010(3) 0.013(3) -0.014(3)
N6A 0.065(3) 0.070(3) 0.077(3) -0.010(2) 0.010(2) -0.016(2)
N6E 0.059(3) 0.096(3) 0.083(3) -0.027(3) 0.005(2) 0.008(2)
O1G 0.0537(19) 0.064(2) 0.066(2) -0.0005(16) 0.0022(15) -0.0001(15)
O1L 0.064(2) 0.073(3) 0.079(2) -0.0083(19) 0.0026(18) -0.0005(18)
O1M 0.071(2) 0.081(3) 0.088(3) -0.020(2) 0.002(2) 0.002(2)
O2G 0.0428(17) 0.0619(19) 0.081(2) -0.0165(17) -0.0009(15) 0.0022(15)
O3G 0.072(2) 0.080(2) 0.070(2) -0.0210(19) 0.0167(18) -0.0223(19)
O4G 0.091(3) 0.105(3) 0.071(3) -0.015(2) -0.003(2) -0.032(2)
O5G 0.0482(19) 0.096(3) 0.058(2) -0.0021(18) -0.0040(15) -0.0099(17)
F1SO 0.090(3) 0.063(2) 0.064(2) 0.0059(18) 0.021(2) 0.021(2)
F2SO 0.105(4) 0.081(3) 0.093(3) 0.038(2) 0.013(3) 0.037(3)
F3SO 0.089(3) 0.067(2) 0.093(3) 0.011(2) 0.036(2) 0.005(2)
O1SO 0.080(3) 0.061(3) 0.060(3) 0.003(2) 0.015(2) -0.004(2)
C1SO 0.064(4) 0.059(4) 0.080(5) 0.012(4) 0.018(4) 0.006(3)
C2SO 0.063(4) 0.064(4) 0.061(4) 0.006(3) 0.017(3) 0.015(3)
F4SO 0.130(6) 0.099(5) 0.230(9) -0.030(5) 0.043(6) -0.014(4)
F5SO 0.074(4) 0.157(6) 0.161(6) 0.077(5) 0.012(4) -0.023(4)
F6SO 0.084(4) 0.238(9) 0.141(6) 0.057(6) 0.005(4) -0.030(5)
O2SO 0.064(3) 0.090(4) 0.101(4) 0.019(3) 0.019(3) 0.002(3)
C3SO 0.076(6) 0.093(8) 0.148(10) 0.053(7) 0.038(6) 0.010(6)
C4SO 0.074(6) 0.075(6) 0.157(10) 0.039(6) 0.008(6) 0.007(5)
F7SO 0.100(5) 0.213(8) 0.149(5) -0.104(6) -0.022(4) 0.006(4)
F8SO 0.138(5) 0.096(3) 0.072(3) 0.004(3) 0.022(3) -0.001(3)
F9SO 0.110(4) 0.071(3) 0.120(4) -0.031(3) 0.052(3) -0.003(3)
O3SO 0.112(4) 0.052(3) 0.073(3) -0.005(2) 0.012(3) 0.009(3)
C5SO 0.060(4) 0.080(5) 0.084(5) -0.028(4) 0.017(4) -0.014(4)
C6SO 0.082(5) 0.065(5) 0.104(6) 0.010(4) 0.031(5) -0.001(4)

loop_
_atom_type_symbol
_atom_type_description
_atom_type_scat_dispersion_real
_atom_type_scat_dispersion_imag
_atom_type_scat_source
C C 0.003 0.0016 'International Tables Vol C Tables 4.2.6.8 and 6.1.1.4'
H H 0 0 'International Tables Vol C Tables 4.2.6.8 and 6.1.1.4'
N N 0.0059 0.0032 'International Tables Vol C Tables 4.2.6.8 and 6.1.1.4'
O O 0.0105 0.0059 'International Tables Vol C Tables 4.2.6.8 and 6.1.1.4'
F F 0.017 0.01 'International Tables Vol C Tables 4.2.6.8 and 6.1.1.4'

loop_
_citation_id
_citation_doi
_citation_year
1 10.1016/j.jorganchem.2016.02.015 2016

loop_
_geom_angle_atom_site_label_1
_geom_angle_atom_site_label_2
_geom_angle_atom_site_label_3
_geom_angle
_geom_angle_site_symmetry_1
C1F C1A C1B 116.8(5) .
C1F C1A C1N 121.3(5) .
C1B C1A C1N 121.9(5) .
C1C C1B C1A 122.0(5) .
C1C C1B H1B 119 .
C1A C1B H1B 119 .
C1D C1C C1B 118.3(4) .
C1D C1C C5Z 121.2(5) .
C1B C1C C5Z 120.4(4) .
C1C C1D C1E 123.2(5) .
C1C C1D O1G 119.6(4) .
C1E C1D O1G 117.2(4) .
C1D C1E C1F 115.9(5) .
C1D C1E C1Z 122.8(5) .
C1F C1E C1Z 121.3(4) .
C1A C1F C1E 123.8(5) .
C1A C1F H1F 118.1 .
C1E C1F H1F 118.1 .
O1G C1H C1I 110.7(5) .
O1G C1H H1H1 109.5 .
C1I C1H H1H1 109.5 .
O1G C1H H1H2 109.5 .
C1I C1H H1H2 109.5 .
H1H1 C1H H1H2 108.1 .
O1M C1I O1L 126.6(5) .
O1M C1I C1H 116.1(5) .
O1L C1I C1H 117.3(5) .
C1Q C1N C1O 109.7(5) .
C1Q C1N C1A 113.1(5) .
C1O C1N C1A 109.2(5) .
C1Q C1N C1P 108.1(5) .
C1O C1N C1P 109.4(5) .
C1A C1N C1P 107.2(4) .
C1N C1O H1O1 109.5 .
C1N C1O H1O2 109.5 .
H1O1 C1O H1O2 109.5 .
C1N C1O H1O3 109.5 .
H1O1 C1O H1O3 109.5 .
H1O2 C1O H1O3 109.5 .
C1N C1P H1P1 109.5 .
C1N C1P H1P2 109.5 .
H1P1 C1P H1P2 109.5 .
C1N C1P H1P3 109.5 .
H1P1 C1P H1P3 109.5 .
H1P2 C1P H1P3 109.5 .
C1N C1Q H1Q1 109.5 .
C1N C1Q H1Q2 109.5 .
H1Q1 C1Q H1Q2 109.5 .
C1N C1Q H1Q3 109.5 .
H1Q1 C1Q H1Q3 109.5 .
H1Q2 C1Q H1Q3 109.5 .
C1E C1Z C2C 112.6(4) .
C1E C1Z H1Z1 109.1 .
C2C C1Z H1Z1 109.1 .
C1E C1Z H1Z2 109.1 .
C2C C1Z H1Z2 109.1 .
H1Z1 C1Z H1Z2 107.8 .
C2F C2A C2B 116.7(5) .
C2F C2A C2P 122.0(5) .
C2B C2A C2P 121.2(5) .
C2C C2B C2A 123.3(5) .
C2C C2B H2B 118.4 .
C2A C2B H2B 118.4 .
C2B C2C C2D 118.0(4) .
C2B C2C C1Z 119.7(5) .
C2D C2C C1Z 122.3(4) .
C2C C2D C2E 120.7(5) .
C2C C2D O2G 119.8(4) .
C2E C2D O2G 119.4(4) .
C2F C2E C2D 118.7(5) .
C2F C2E C2Z 120.6(4) .
C2D C2E C2Z 120.7(4) .
C2A C2F C2E 122.5(5) .
C2A C2F H2F 118.7 .
C2E C2F H2F 118.7 .
O2G C2H C2I 106.8(4) .
O2G C2H H2H1 110.4 .
C2I C2H H2H1 110.4 .
O2G C2H H2H2 110.4 .
C2I C2H H2H2 110.4 .
H2H1 C2H H2H2 108.6 .
C2H C2I C2L 114.2(5) .
C2H C2I H2I1 108.7 .
C2L C2I H2I1 108.7 .
C2H C2I H2I2 108.7 .
C2L C2I H2I2 108.7 .
H2I1 C2I H2I2 107.6 .
C2M C2L C2I 115.5(5) .
C2M C2L H2L1 108.4 .
C2I C2L H2L1 108.4 .
C2M C2L H2L2 108.4 .
C2I C2L H2L2 108.4 .
H2L1 C2L H2L2 107.5 .
C2N C2M C2L 113.8(6) .
C2N C2M C2O 110.1(5) .
C2L C2M C2O 112.6(6) .
C2N C2M H2M 106.6 .
C2L C2M H2M 106.6 .
C2O C2M H2M 106.6 .
C2M C2N H2N1 109.5 .
C2M C2N H2N2 109.5 .
H2N1 C2N H2N2 109.5 .
C2M C2N H2N3 109.5 .
H2N1 C2N H2N3 109.5 .
H2N2 C2N H2N3 109.5 .
C2M C2O H2O1 109.5 .
C2M C2O H2O2 109.5 .
H2O1 C2O H2O2 109.5 .
C2M C2O H2O3 109.5 .
H2O1 C2O H2O3 109.5 .
H2O2 C2O H2O3 109.5 .
C2A C2P C2Q 112.8(5) .
C2A C2P C2R 109.0(5) .
C2Q C2P C2R 110.4(6) .
C2A C2P C2S 110.7(5) .
C2Q C2P C2S 106.3(6) .
C2R C2P C2S 107.5(5) .
C2P C2Q H2Q1 109.5 .
C2P C2Q H2Q2 109.5 .
H2Q1 C2Q H2Q2 109.5 .
C2P C2Q H2Q3 109.5 .
H2Q1 C2Q H2Q3 109.5 .
H2Q2 C2Q H2Q3 109.5 .
C2P C2R H2R1 109.5 .
C2P C2R H2R2 109.5 .
H2R1 C2R H2R2 109.5 .
C2P C2R H2R3 109.5 .
H2R1 C2R H2R3 109.5 .
H2R2 C2R H2R3 109.5 .
C2P C2S H2S1 109.5 .
C2P C2S H2S2 109.5 .
H2S1 C2S H2S2 109.5 .
C2P C2S H2S3 109.5 .
H2S1 C2S H2S3 109.5 .
H2S2 C2S H2S3 109.5 .
C2E C2Z C3C 115.1(4) .
C2E C2Z H2Z1 108.5 .
C3C C2Z H2Z1 108.5 .
C2E C2Z H2Z2 108.5 .
C3C C2Z H2Z2 108.5 .
H2Z1 C2Z H2Z2 107.5 .
C3B C3A C3F 117.4(5) .
C3B C3A C3P 123.2(5) .
C3F C3A C3P 119.2(5) .
C3A C3B C3C 123.1(5) .
C3A C3B H3B 118.5 .
C3C C3B H3B 118.5 .
C3D C3C C3B 118.2(5) .
C3D C3C C2Z 121.4(5) .
C3B C3C C2Z 120.4(5) .
C3C C3D O3G 120.4(5) .
C3C C3D C3E 121.2(5) .
O3G C3D C3E 118.2(5) .
C3F C3E C3D 117.5(5) .
C3F C3E C3Z 120.6(6) .
C3D C3E C3Z 121.9(5) .
C3E C3F C3A 122.5(5) .
C3E C3F H3F 118.8 .
C3A C3F H3F 118.8 .
C3H C3I C3L 118.1(6) .
C3H C3I H3I1 107.8 .
C3L C3I H3I1 107.8 .
C3H C3I H3I2 107.8 .
C3L C3I H3I2 107.8 .
H3I1 C3I H3I2 107.1 .
C3I C3L C3MA 122.5(6) .
C3I C3L C3MB 137.0(14) .
C3I C3L H3L1 106.7 .
C3MA C3L H3L1 106.7 .
C3I C3L H3L2 106.7 .
C3MA C3L H3L2 106.7 .
H3L1 C3L H3L2 106.6 .
C3I C3L H3L3 102.9 .
C3MB C3L H3L3 102.9 .
C3I C3L H3L4 102.9 .
C3MB C3L H3L4 102.9 .
H3L3 C3L H3L4 105 .
C3L C3MA C3OA 111.5(10) .
C3L C3MA C3NA 110.4(7) .
C3OA C3MA C3NA 110.8(10) .
C3L C3MA H3MA 108 .
C3OA C3MA H3MA 108 .
C3NA C3MA H3MA 108 .
C3MA C3NA H3N1 109.5 .
C3MA C3NA H3N2 109.5 .
H3N1 C3NA H3N2 109.5 .
C3MA C3NA H3N3 109.5 .
H3N1 C3NA H3N3 109.5 .
H3N2 C3NA H3N3 109.5 .
C3MA C3OA H3O1 109.5 .
C3MA C3OA H3O2 109.5 .
H3O1 C3OA H3O2 109.5 .
C3MA C3OA H3O3 109.5 .
H3O1 C3OA H3O3 109.5 .
H3O2 C3OA H3O3 109.5 .
C3L C3MB C3OB 112(2) .
C3L C3MB C3NB 93.1(17) .
C3OB C3MB C3NB 108(2) .
C3L C3MB H3MB 114 .
C3OB C3MB H3MB 114 .
C3NB C3MB H3MB 114 .
C3MB C3NB H3N4 109.5 .
C3MB C3NB H3N5 109.5 .
H3N4 C3NB H3N5 109.5 .
C3MB C3NB H3N6 109.5 .
H3N4 C3NB H3N6 109.5 .
H3N5 C3NB H3N6 109.5 .
C3MB C3OB H3O4 109.5 .
C3MB C3OB H3O5 109.5 .
H3O4 C3OB H3O5 109.5 .
C3MB C3OB H3O6 109.5 .
H3O4 C3OB H3O6 109.5 .
H3O5 C3OB H3O6 109.5 .
C3Q C3P C3R 107.0(5) .
C3Q C3P C3S 110.0(6) .
C3R C3P C3S 110.0(6) .
C3Q C3P C3A 111.4(5) .
C3R C3P C3A 111.0(5) .
C3S C3P C3A 107.4(5) .
C3P C3Q H3Q1 109.5 .
C3P C3Q H3Q2 109.5 .
H3Q1 C3Q H3Q2 109.5 .
C3P C3Q H3Q3 109.5 .
H3Q1 C3Q H3Q3 109.5 .
H3Q2 C3Q H3Q3 109.5 .
C3P C3R H3R1 109.5 .
C3P C3R H3R2 109.5 .
H3R1 C3R H3R2 109.5 .
C3P C3R H3R3 109.5 .
H3R1 C3R H3R3 109.5 .
H3R2 C3R H3R3 109.5 .
C3I C3H O3G 115.1(6) .
C3I C3H H3H1 108.5 .
O3G C3H H3H1 108.5 .
C3I C3H H3H2 108.5 .
O3G C3H H3H2 108.5 .
H3H1 C3H H3H2 107.5 .
C3P C3S H3S1 109.5 .
C3P C3S H3S2 109.5 .
H3S1 C3S H3S2 109.5 .
C3P C3S H3S3 109.5 .
H3S1 C3S H3S3 109.5 .
H3S2 C3S H3S3 109.5 .
C3E C3Z C4C 115.4(5) .
C3E C3Z H3Z1 108.4 .
C4C C3Z H3Z1 108.4 .
C3E C3Z H3Z2 108.4 .
C4C C3Z H3Z2 108.4 .
H3Z1 C3Z H3Z2 107.5 .
C4B C4A C4F 116.5(6) .
C4B C4A C4P 120.7(6) .
C4F C4A C4P 122.8(6) .
C4C C4B C4A 122.0(5) .
C4C C4B H4B 119 .
C4A C4B H4B 119 .
C4D C4C C4B 119.2(6) .
C4D C4C C3Z 121.4(6) .
C4B C4C C3Z 119.4(5) .
O4G C4D C4C 120.6(6) .
O4G C4D C4E 119.7(5) .
C4C C4D C4E 119.5(6) .
C4F C4E C4D 119.9(6) .
C4F C4E C4Z 119.1(6) .
C4D C4E C4Z 121.0(6) .
C4E C4F C4A 122.8(6) .
C4E C4F H4F 118.6 .
C4A C4F H4F 118.6 .
C4Q C4P C4S 110.4(7) .
C4Q C4P C4R 110.7(7) .
C4S C4P C4R 106.6(7) .
C4Q C4P C4A 110.6(6) .
C4S C4P C4A 111.5(6) .
C4R C4P C4A 106.8(6) .
C4P C4Q H4Q1 109.5 .
C4P C4Q H4Q2 109.5 .
H4Q1 C4Q H4Q2 109.5 .
C4P C4Q H4Q3 109.5 .
H4Q1 C4Q H4Q3 109.5 .
H4Q2 C4Q H4Q3 109.5 .
C4P C4R H4R1 109.5 .
C4P C4R H4R2 109.5 .
H4R1 C4R H4R2 109.5 .
C4P C4R H4R3 109.5 .
H4R1 C4R H4R3 109.5 .
H4R2 C4R H4R3 109.5 .
C4IA C4HA O4G 114.3(8) .
C4IA C4HA H4H1 108.7 .
O4G C4HA H4H1 108.7 .
C4IA C4HA H4H2 108.7 .
O4G C4HA H4H2 108.7 .
H4H1 C4HA H4H2 107.6 .
C4HA C4IA C4LA 112.8(10) .
C4HA C4IA H4I1 109 .
C4LA C4IA H4I1 109 .
C4HA C4IA H4I2 109 .
C4LA C4IA H4I2 109 .
H4I1 C4IA H4I2 107.8 .
C4IA C4LA C4MA 115.7(9) .
C4IA C4LA H4L1 108.3 .
C4MA C4LA H4L1 108.3 .
C4IA C4LA H4L2 108.3 .
C4MA C4LA H4L2 108.3 .
H4L1 C4LA H4L2 107.4 .
C4NA C4MA C4OA 116.2(11) .
C4NA C4MA C4LA 114.8(11) .
C4OA C4MA C4LA 111.6(9) .
C4NA C4MA H4MA 104.2 .
C4OA C4MA H4MA 104.2 .
C4LA C4MA H4MA 104.2 .
C4MA C4NA H4N1 109.5 .
C4MA C4NA H4N2 109.5 .
H4N1 C4NA H4N2 109.5 .
C4MA C4NA H4N3 109.5 .
H4N1 C4NA H4N3 109.5 .
H4N2 C4NA H4N3 109.5 .
C4MA C4OA H4O1 109.5 .
C4MA C4OA H4O2 109.5 .
H4O1 C4OA H4O2 109.5 .
C4MA C4OA H4O3 109.5 .
H4O1 C4OA H4O3 109.5 .
H4O2 C4OA H4O3 109.5 .
C4IB C4HB O4G 99.6(14) .
C4IB C4HB H4H3 111.8 .
O4G C4HB H4H3 111.9 .
C4IB C4HB H4H4 111.9 .
O4G C4HB H4H4 111.9 .
H4H3 C4HB H4H4 109.6 .
C4HB C4IB C4LB 109(2) .
C4HB C4IB H4I3 109.8 .
C4LB C4IB H4I3 109.8 .
C4HB C4IB H4I4 109.8 .
C4LB C4IB H4I4 109.8 .
H4I3 C4IB H4I4 108.2 .
C4IB C4LB C4MB 117(2) .
C4IB C4LB H4L3 108 .
C4MB C4LB H4L3 108 .
C4IB C4LB H4L4 108 .
C4MB C4LB H4L4 108 .
H4L3 C4LB H4L4 107.3 .
C4LB C4MB C4OB 96(3) .
C4LB C4MB C4NB 108(2) .
C4OB C4MB C4NB 108(2) .
C4LB C4MB H4MB 114.5 .
C4OB C4MB H4MB 114.5 .
C4NB C4MB H4MB 114.5 .
C4MB C4NB H4N4 109.5 .
C4MB C4NB H4N5 109.5 .
H4N4 C4NB H4N5 109.5 .
C4MB C4NB H4N6 109.5 .
H4N4 C4NB H4N6 109.5 .
H4N5 C4NB H4N6 109.5 .
C4MB C4OB H4O4 109.5 .
C4MB C4OB H4O5 109.5 .
H4O4 C4OB H4O5 109.5 .
C4MB C4OB H4O6 109.5 .
H4O4 C4OB H4O6 109.5 .
H4O5 C4OB H4O6 109.5 .
C4P C4S H4S1 109.5 .
C4P C4S H4S2 109.5 .
H4S1 C4S H4S2 109.5 .
C4P C4S H4S3 109.5 .
H4S1 C4S H4S3 109.5 .
H4S2 C4S H4S3 109.5 .
C5C C4Z C4E 114.7(4) .
C5C C4Z H4Z1 108.6 .
C4E C4Z H4Z1 108.6 .
C5C C4Z H4Z2 108.6 .
C4E C4Z H4Z2 108.6 .
H4Z1 C4Z H4Z2 107.6 .
C5F C5A C5B 116.5(5) .
C5F C5A C5P 120.2(5) .
C5B C5A C5P 123.4(5) .
C5A C5B C5C 123.1(5) .
C5A C5B H5B 118.4 .
C5C C5B H5B 118.4 .
C5D C5C C5B 117.1(5) .
C5D C5C C4Z 121.9(5) .
C5B C5C C4Z 121.0(5) .
C5C C5D O5G 118.4(5) .
C5C C5D C5E 122.4(5) .
O5G C5D C5E 119.2(5) .
C5F C5E C5D 117.6(5) .
C5F C5E C5Z 121.7(4) .
C5D C5E C5Z 120.7(5) .
C5E C5F C5A 123.2(5) .
C5E C5F H5F 118.4 .
C5A C5F H5F 118.4 .
O5G C5H C5I 109.3(5) .
O5G C5H H5H1 109.8 .
C5I C5H H5H1 109.8 .
O5G C5H H5H2 109.8 .
C5I C5H H5H2 109.8 .
H5H1 C5H H5H2 108.3 .
C5H C5I C5L 112.8(6) .
C5H C5I H5I1 109 .
C5L C5I H5I1 109 .
C5H C5I H5I2 109 .
C5L C5I H5I2 109 .
H5I1 C5I H5I2 107.8 .
C5I C5L C5M 116.1(6) .
C5I C5L H5L1 108.3 .
C5M C5L H5L1 108.3 .
C5I C5L H5L2 108.3 .
C5M C5L H5L2 108.3 .
H5L1 C5L H5L2 107.4 .
C5N C5M C5O 114.2(9) .
C5N C5M C5L 119.2(9) .
C5O C5M C5L 108.6(7) .
C5N C5M H5M 104.4 .
C5O C5M H5M 104.4 .
C5L C5M H5M 104.4 .
C5M C5N H5N1 109.5 .
C5M C5N H5N2 109.5 .
H5N1 C5N H5N2 109.5 .
C5M C5N H5N3 109.5 .
H5N1 C5N H5N3 109.5 .
H5N2 C5N H5N3 109.5 .
C5M C5O H5O1 109.5 .
C5M C5O H5O2 109.5 .
H5O1 C5O H5O2 109.5 .
C5M C5O H5O3 109.5 .
H5O1 C5O H5O3 109.5 .
H5O2 C5O H5O3 109.5 .
C1C C5Z C5E 113.5(4) .
C1C C5Z H5Z1 108.9 .
C5E C5Z H5Z1 108.9 .
C1C C5Z H5Z2 108.9 .
C5E C5Z H5Z2 108.9 .
H5Z1 C5Z H5Z2 107.7 .
N6A C6B C6C 112.4(4) .
N6A C6B H6B1 109.1 .
C6C C6B H6B1 109.1 .
N6A C6B H6B2 109.1 .
C6C C6B H6B2 109.1 .
H6B1 C6B H6B2 107.9 .
C6D C6C C6B 111.4(4) .
C6D C6C H6C1 109.4 .
C6B C6C H6C1 109.4 .
C6D C6C H6C2 109.4 .
C6B C6C H6C2 109.4 .
H6C1 C6C H6C2 108 .
N6E C6D C6C 111.3(4) .
N6E C6D H6D1 109.4 .
C6C C6D H6D1 109.4 .
N6E C6D H6D2 109.4 .
C6C C6D H6D2 109.4 .
H6D1 C6D H6D2 108 .
N6E C6F C6G 112.3(5) .
N6E C6F H6F1 109.1 .
C6G C6F H6F1 109.1 .
N6E C6F H6F2 109.1 .
C6G C6F H6F2 109.1 .
H6F1 C6F H6F2 107.9 .
C6F C6G C6F 112.7(7) 3
C6F C6G H6G1 109.1 3
C6F C6G H6G1 109.1 .
C6F C6G H6G2 109.1 3
C6F C6G H6G2 109.1 .
H6G1 C6G H6G2 107.8 .
C5A C5P C5Q 112.7(5) .
C5A C5P C5S 109.1(4) .
C5Q C5P C5S 108.8(5) .
C5A C5P C5R 110.2(5) .
C5Q C5P C5R 108.4(5) .
C5S C5P C5R 107.4(5) .
C5P C5Q H5Q1 109.5 .
C5P C5Q H5Q2 109.5 .
H5Q1 C5Q H5Q2 109.5 .
C5P C5Q H5Q3 109.5 .
H5Q1 C5Q H5Q3 109.5 .
H5Q2 C5Q H5Q3 109.5 .
C5P C5R H5R1 109.5 .
C5P C5R H5R2 109.5 .
H5R1 C5R H5R2 109.5 .
C5P C5R H5R3 109.5 .
H5R1 C5R H5R3 109.5 .
H5R2 C5R H5R3 109.5 .
C5P C5S H5S1 109.5 .
C5P C5S H5S2 109.5 .
H5S1 C5S H5S2 109.5 .
C5P C5S H5S3 109.5 .
H5S1 C5S H5S3 109.5 .
H5S2 C5S H5S3 109.5 .
C6B N6A H6A1 109.5 .
C6B N6A H6A2 109.5 .
H6A1 N6A H6A2 109.5 .
C6B N6A H6A3 109.5 .
H6A1 N6A H6A3 109.5 .
H6A2 N6A H6A3 109.5 .
C6F N6E C6D 112.3(5) .
C6F N6E H6E 123.9 .
C6D N6E H6E 123.9 .
C1D O1G C1H 113.0(4) .
C2D O2G C2H 115.1(4) .
C3D O3G C3H 115.5(4) .
C4D O4G C4HA 125.5(6) .
C4D O4G C4HB 94.3(8) .
C5D O5G C5H 112.9(4) .
C2SO O1SO H1SO 109.5 .
F2SO C1SO F1SO 107.7(6) .
F2SO C1SO F3SO 107.1(6) .
F1SO C1SO F3SO 105.5(6) .
F2SO C1SO C2SO 111.7(6) .
F1SO C1SO C2SO 113.9(6) .
F3SO C1SO C2SO 110.6(6) .
O1SO C2SO C1SO 112.6(6) .
O1SO C2SO H2S4 109.1 .
C1SO C2SO H2S4 109.1 .
O1SO C2SO H2S5 109.1 .
C1SO C2SO H2S5 109.1 .
H2S4 C2SO H2S5 107.8 .
C4SO O2SO H2SO 109.5 .
F5SO C3SO F6SO 103.7(10) .
F5SO C3SO F4SO 105.9(9) .
F6SO C3SO F4SO 111.0(12) .
F5SO C3SO C4SO 115.1(11) .
F6SO C3SO C4SO 112.7(9) .
F4SO C3SO C4SO 108.3(10) .
O2SO C4SO C3SO 114.6(10) .
O2SO C4SO H4S4 108.6 .
C3SO C4SO H4S4 108.6 .
O2SO C4SO H4S5 108.6 .
C3SO C4SO H4S5 108.6 .
H4S4 C4SO H4S5 107.6 .
C6SO O3SO H3SO 109.5 .
F8SO C5SO F9SO 108.8(6) .
F8SO C5SO F7SO 103.2(8) .
F9SO C5SO F7SO 105.1(6) .
F8SO C5SO C6SO 116.4(7) .
F9SO C5SO C6SO 112.0(8) .
F7SO C5SO C6SO 110.4(7) .
O3SO C6SO C5SO 112.2(7) .
O3SO C6SO H6S1 109.2 .
C5SO C6SO H6S1 109.2 .
O3SO C6SO H6S2 109.2 .
C5SO C6SO H6S2 109.2 .
H6S1 C6SO H6S2 107.9 .

loop_
_geom_bond_atom_site_label_1
_geom_bond_atom_site_label_2
_geom_bond_distance
_geom_bond_site_symmetry_2
C1A C1F 1.372(7) .
C1A C1B 1.399(7) .
C1A C1N 1.538(8) .
C1B C1C 1.396(7) .
C1B H1B 0.95 .
C1C C1D 1.365(7) .
C1C C5Z 1.514(7) .
C1D C1E 1.393(7) .
C1D O1G 1.413(6) .
C1E C1F 1.411(7) .
C1E C1Z 1.498(7) .
C1F H1F 0.95 .
C1H O1G 1.424(6) .
C1H C1I 1.515(8) .
C1H H1H1 0.99 .
C1H H1H2 0.99 .
C1I O1M 1.236(6) .
C1I O1L 1.255(7) .
C1N C1Q 1.485(8) .
C1N C1O 1.521(9) .
C1N C1P 1.542(8) .
C1O H1O1 0.98 .
C1O H1O2 0.98 .
C1O H1O3 0.98 .
C1P H1P1 0.98 .
C1P H1P2 0.98 .
C1P H1P3 0.98 .
C1Q H1Q1 0.98 .
C1Q H1Q2 0.98 .
C1Q H1Q3 0.98 .
C1Z C2C 1.522(7) .
C1Z H1Z1 0.99 .
C1Z H1Z2 0.99 .
C2A C2F 1.389(7) .
C2A C2B 1.389(7) .
C2A C2P 1.523(8) .
C2B C2C 1.390(7) .
C2B H2B 0.95 .
C2C C2D 1.396(7) .
C2D C2E 1.397(7) .
C2D O2G 1.400(6) .
C2E C2F 1.389(7) .
C2E C2Z 1.525(7) .
C2F H2F 0.95 .
C2H O2G 1.444(6) .
C2H C2I 1.510(8) .
C2H H2H1 0.99 .
C2H H2H2 0.99 .
C2I C2L 1.536(8) .
C2I H2I1 0.99 .
C2I H2I2 0.99 .
C2L C2M 1.509(9) .
C2L H2L1 0.99 .
C2L H2L2 0.99 .
C2M C2N 1.465(9) .
C2M C2O 1.557(9) .
C2M H2M 1 .
C2N H2N1 0.98 .
C2N H2N2 0.98 .
C2N H2N3 0.98 .
C2O H2O1 0.98 .
C2O H2O2 0.98 .
C2O H2O3 0.98 .
C2P C2Q 1.529(9) .
C2P C2R 1.534(9) .
C2P C2S 1.535(9) .
C2Q H2Q1 0.98 .
C2Q H2Q2 0.98 .
C2Q H2Q3 0.98 .
C2R H2R1 0.98 .
C2R H2R2 0.98 .
C2R H2R3 0.98 .
C2S H2S1 0.98 .
C2S H2S2 0.98 .
C2S H2S3 0.98 .
C2Z C3C 1.527(8) .
C2Z H2Z1 0.99 .
C2Z H2Z2 0.99 .
C3A C3B 1.355(8) .
C3A C3F 1.400(8) .
C3A C3P 1.559(7) .
C3B C3C 1.395(7) .
C3B H3B 0.95 .
C3C C3D 1.375(8) .
C3D O3G 1.398(6) .
C3D C3E 1.410(8) .
C3E C3F 1.379(8) .
C3E C3Z 1.496(9) .
C3F H3F 0.95 .
C3I C3H 1.397(9) .
C3I C3L 1.476(9) .
C3I H3I1 0.99 .
C3I H3I2 0.99 .
C3L C3MA 1.487(9) .
C3L C3MB 1.53(2) .
C3L H3L1 0.99 .
C3L H3L2 0.99 .
C3L H3L3 0.99 .
C3L H3L4 0.99 .
C3MA C3OA 1.513(15) .
C3MA C3NA 1.520(10) .
C3MA H3MA 1 .
C3NA H3N1 0.98 .
C3NA H3N2 0.98 .
C3NA H3N3 0.98 .
C3OA H3O1 0.98 .
C3OA H3O2 0.98 .
C3OA H3O3 0.98 .
C3MB C3OB 1.53(2) .
C3MB C3NB 1.54(2) .
C3MB H3MB 1 .
C3NB H3N4 0.98 .
C3NB H3N5 0.98 .
C3NB H3N6 0.98 .
C3OB H3O4 0.98 .
C3OB H3O5 0.98 .
C3OB H3O6 0.98 .
C3P C3Q 1.503(8) .
C3P C3R 1.517(9) .
C3P C3S 1.529(9) .
C3Q H3Q1 0.98 .
C3Q H3Q2 0.98 .
C3Q H3Q3 0.98 .
C3R H3R1 0.98 .
C3R H3R2 0.98 .
C3R H3R3 0.98 .
C3H O3G 1.502(7) .
C3H H3H1 0.99 .
C3H H3H2 0.99 .
C3S H3S1 0.98 .
C3S H3S2 0.98 .
C3S H3S3 0.98 .
C3Z C4C 1.533(9) .
C3Z H3Z1 0.99 .
C3Z H3Z2 0.99 .
C4A C4B 1.405(9) .
C4A C4F 1.408(8) .
C4A C4P 1.546(10) .
C4B C4C 1.390(9) .
C4B H4B 0.95 .
C4C C4D 1.387(8) .
C4D O4G 1.357(8) .
C4D C4E 1.419(9) .
C4E C4F 1.342(9) .
C4E C4Z 1.549(8) .
C4F H4F 0.95 .
C4P C4Q 1.498(11) .
C4P C4S 1.514(10) .
C4P C4R 1.523(10) .
C4Q H4Q1 0.98 .
C4Q H4Q2 0.98 .
C4Q H4Q3 0.98 .
C4R H4R1 0.98 .
C4R H4R2 0.98 .
C4R H4R3 0.98 .
C4HA C4IA 1.496(13) .
C4HA O4G 1.498(9) .
C4HA H4H1 0.99 .
C4HA H4H2 0.99 .
C4IA C4LA 1.522(13) .
C4IA H4I1 0.99 .
C4IA H4I2 0.99 .
C4LA C4MA 1.526(13) .
C4LA H4L1 0.99 .
C4LA H4L2 0.99 .
C4MA C4NA 1.494(15) .
C4MA C4OA 1.515(13) .
C4MA H4MA 1 .
C4NA H4N1 0.98 .
C4NA H4N2 0.98 .
C4NA H4N3 0.98 .
C4OA H4O1 0.98 .
C4OA H4O2 0.98 .
C4OA H4O3 0.98 .
C4HB C4IB 1.469(18) .
C4HB O4G 1.561(12) .
C4HB H4H3 0.99 .
C4HB H4H4 0.99 .
C4IB C4LB 1.526(18) .
C4IB H4I3 0.99 .
C4IB H4I4 0.99 .
C4LB C4MB 1.531(19) .
C4LB H4L3 0.99 .
C4LB H4L4 0.99 .
C4MB C4OB 1.547(19) .
C4MB C4NB 1.558(18) .
C4MB H4MB 1 .
C4NB H4N4 0.98 .
C4NB H4N5 0.98 .
C4NB H4N6 0.98 .
C4OB H4O4 0.98 .
C4OB H4O5 0.98 .
C4OB H4O6 0.98 .
C4S H4S1 0.98 .
C4S H4S2 0.98 .
C4S H4S3 0.98 .
C4Z C5C 1.507(8) .
C4Z H4Z1 0.99 .
C4Z H4Z2 0.99 .
C5A C5F 1.394(8) .
C5A C5B 1.394(7) .
C5A C5P 1.525(8) .
C5B C5C 1.402(8) .
C5B H5B 0.95 .
C5C C5D 1.381(8) .
C5D O5G 1.394(6) .
C5D C5E 1.401(7) .
C5E C5F 1.382(7) .
C5E C5Z 1.515(8) .
C5F H5F 0.95 .
C5H O5G 1.457(6) .
C5H C5I 1.472(9) .
C5H H5H1 0.99 .
C5H H5H2 0.99 .
C5I C5L 1.481(10) .
C5I H5I1 0.99 .
C5I H5I2 0.99 .
C5L C5M 1.558(11) .
C5L H5L1 0.99 .
C5L H5L2 0.99 .
C5M C5N 1.386(15) .
C5M C5O 1.551(12) .
C5M H5M 1 .
C5N H5N1 0.98 .
C5N H5N2 0.98 .
C5N H5N3 0.98 .
C5O H5O1 0.98 .
C5O H5O2 0.98 .
C5O H5O3 0.98 .
C5Z H5Z1 0.99 .
C5Z H5Z2 0.99 .
C6B N6A 1.480(7) .
C6B C6C 1.514(7) .
C6B H6B1 0.99 .
C6B H6B2 0.99 .
C6C C6D 1.505(7) .
C6C H6C1 0.99 .
C6C H6C2 0.99 .
C6D N6E 1.452(7) .
C6D H6D1 0.99 .
C6D H6D2 0.99 .
C6F N6E 1.435(7) .
C6F C6G 1.508(8) .
C6F H6F1 0.99 .
C6F H6F2 0.99 .
C6G C6F 1.508(8) 3
C6G H6G1 0.99 .
C6G H6G2 0.99 .
C5P C5Q 1.534(9) .
C5P C5S 1.540(8) .
C5P C5R 1.542(8) .
C5Q H5Q1 0.98 .
C5Q H5Q2 0.98 .
C5Q H5Q3 0.98 .
C5R H5R1 0.98 .
C5R H5R2 0.98 .
C5R H5R3 0.98 .
C5S H5S1 0.98 .
C5S H5S2 0.98 .
C5S H5S3 0.98 .
N6A H6A1 0.91 .
N6A H6A2 0.91 .
N6A H6A3 0.91 .
N6E H6E 0.88 .
F1SO C1SO 1.331(8) .
F2SO C1SO 1.323(8) .
F3SO C1SO 1.356(9) .
O1SO C2SO 1.399(8) .
O1SO H1SO 0.84 .
C1SO C2SO 1.492(9) .
C2SO H2S4 0.99 .
C2SO H2S5 0.99 .
F4SO C3SO 1.344(13) .
F5SO C3SO 1.310(12) .
F6SO C3SO 1.336(13) .
O2SO C4SO 1.414(12) .
O2SO H2SO 0.84 .
C3SO C4SO 1.439(17) .
C4SO H4S4 0.99 .
C4SO H4S5 0.99 .
F7SO C5SO 1.376(10) .
F8SO C5SO 1.282(9) .
F9SO C5SO 1.319(9) .
O3SO C6SO 1.415(9) .
O3SO H3SO 0.84 .
C5SO C6SO 1.429(12) .
C6SO H6S1 0.99 .
C6SO H6S2 0.99 .

loop_
_geom_hbond_atom_site_label_D
_geom_hbond_atom_site_label_H
_geom_hbond_atom_site_label_A
_geom_hbond_distance_DH
_geom_hbond_distance_HA
_geom_hbond_distance_DA
_geom_hbond_angle_DHA
_geom_hbond_site_symmetry_A
C2H H2H2 F4SO 0.99 2.55 3.353(10) 138.1 .
C3I H3I2 F2SO 0.99 2.59 3.427(9) 142.6 .
C5I H5I1 F2SO 0.99 2.6 3.510(8) 152.2 8_665
O1SO H1SO O1M 0.84 1.71 2.547(7) 170.8 4_546
C6SO H6S2 O1M 0.99 2.39 3.146(9) 133.1 .
C2H H2H2 F4SO 0.99 2.55 3.353(10) 138.1 .
C2I H2I1 O1M 0.99 2.65 3.564(7) 153.4 .
C3I H3I2 F2SO 0.99 2.59 3.427(9) 142.6 .
C5I H5I1 F2SO 0.99 2.6 3.510(8) 152.2 8_665
O1SO H1SO O1M 0.84 1.71 2.547(7) 170.8 4_546
C6SO H6S2 O1M 0.99 2.39 3.146(9) 133.1 .
